data_7208770
loop_
_publ_author_name
'Zhang, Shu-quan'
'Jiang, Fei-long'
'Bu, Yang'
'Wu, Ming-yan'
'Ma, Jie'
'Shan, Xiao-chen'
'Xiong, Ke-cai'
'Hong, Mao-chun'

_publ_section_title
;
 Two dual-emissive Zn(ii) coordination polymers with tunable
 photoluminescence properties
;
_journal_issue 20
_journal_name_full CrystEngComm
_journal_page_first 6394
_journal_paper_doi 10.1039/c2ce25880c
_journal_volume 14
_journal_year 2012
_chemical_formula_sum 'C54 H38 N4 O15 Zn2'
_chemical_formula_weight 1113.62
_chemical_name_systematic
;
?
;
_space_group_IT_number 2
_symmetry_cell_setting triclinic
_symmetry_space_group_name_Hall '-P 1'
_symmetry_space_group_name_H-M 'P -1'
_atom_sites_solution_hydrogens geom
_atom_sites_solution_primary direct
_atom_sites_solution_secondary difmap
_audit_creation_method SHELXL-97
_cell_angle_alpha 73.646(4)
_cell_angle_beta 73.937(5)
_cell_angle_gamma 87.731(7)
_cell_formula_units_Z 2
_cell_length_a 11.697(2)
_cell_length_b 14.521(3)
_cell_length_c 14.760(3)
_cell_measurement_reflns_used 6086
_cell_measurement_temperature 298(2)
_cell_measurement_theta_max 27.4739
_cell_measurement_theta_min 2.0061
_cell_volume 2309.7(8)
_computing_cell_refinement 'CrystalClear (Rigaku Inc., 2007)'
_computing_data_collection 'CrystalClear (Rigaku Inc., 2007)'
_computing_data_reduction 'CrystalClear (Rigaku Inc., 2007)'
_computing_molecular_graphics 'Bruker SHELXTL'
_computing_publication_material 'Bruker SHELXTL'
_computing_structure_refinement 'SHELXL-97 (Sheldrick, 1997)'
_computing_structure_solution 'SHELXS-97 (Sheldrick, 1990)'
_diffrn_ambient_temperature 298(2)
_diffrn_measured_fraction_theta_full 0.965
_diffrn_measured_fraction_theta_max 0.965
_diffrn_measurement_device_type \w
_diffrn_radiation_monochromator graphite
_diffrn_radiation_source 'fine-focus sealed tube'
_diffrn_radiation_type MoK\a
_diffrn_radiation_wavelength 0.71073
_diffrn_reflns_av_R_equivalents 0.0509
_diffrn_reflns_av_sigmaI/netI 0.0829
_diffrn_reflns_limit_h_max 13
_diffrn_reflns_limit_h_min -13
_diffrn_reflns_limit_k_max 17
_diffrn_reflns_limit_k_min -17
_diffrn_reflns_limit_l_max 17
_diffrn_reflns_limit_l_min -17
_diffrn_reflns_number 15114
_diffrn_reflns_theta_full 25.00
_diffrn_reflns_theta_max 25.00
_diffrn_reflns_theta_min 2.01
_exptl_absorpt_coefficient_mu 1.120
_exptl_absorpt_correction_T_max 0.9461
_exptl_absorpt_correction_T_min 0.8071
_exptl_absorpt_correction_type multi-scan
_exptl_absorpt_process_details '(CrystalClear; Rigaku, 2000)'
_exptl_crystal_colour yellow
_exptl_crystal_density_diffrn 1.601
_exptl_crystal_density_method 'not measured'
_exptl_crystal_description rod
_exptl_crystal_F_000 1140
_exptl_crystal_size_max 0.20
_exptl_crystal_size_mid 0.06
_exptl_crystal_size_min 0.05
_refine_diff_density_max 0.999
_refine_diff_density_min -0.420
_refine_diff_density_rms 0.074
_refine_ls_extinction_method none
_refine_ls_goodness_of_fit_ref 0.935
_refine_ls_hydrogen_treatment constr
_refine_ls_matrix_type full
_refine_ls_number_parameters 676
_refine_ls_number_reflns 7862
_refine_ls_number_restraints 0
_refine_ls_restrained_S_all 0.935
_refine_ls_R_factor_all 0.0637
_refine_ls_R_factor_gt 0.0450
_refine_ls_shift/su_max 0.094
_refine_ls_shift/su_mean 0.003
_refine_ls_structure_factor_coef Fsqd
_refine_ls_weighting_details 'calc w=1/[\s^2^(Fo^2^)+(0.0425P)^2^+0.0000P] where P=(Fo^2^+2Fc^2^)/3'
_refine_ls_weighting_scheme calc
_refine_ls_wR_factor_gt 0.0927
_refine_ls_wR_factor_ref 0.1000
_reflns_number_gt 5471
_reflns_number_total 7862
_reflns_threshold_expression >2sigma(I)
_cod_data_source_file c2ce25880c.txt
_cod_data_source_block f:\zsq-425\0
_cod_depositor_comments
;
The following automatic conversions were performed:

'_exptl_absorpt_correction_type' value 'Multi-scan' changed to
'multi-scan' according to
/home/saulius/struct/CIF-dictionaries/cif_core.dic dictionary named
'cif_core.dic' version 2.4.2 from 2011-04-26.

Automatic conversion script
Id: cif_fix_values 1891 2012-01-12 08:04:46Z andrius 
;
_cod_original_sg_symbol_H-M P-1
_cod_database_code 7208770

loop_
_symmetry_equiv_pos_as_xyz
'x, y, z'
'-x, -y, -z'

loop_
_atom_site_label
_atom_site_type_symbol
_atom_site_fract_x
_atom_site_fract_y
_atom_site_fract_z
_atom_site_U_iso_or_equiv
_atom_site_adp_type
_atom_site_occupancy
_atom_site_symmetry_multiplicity
_atom_site_calc_flag
_atom_site_refinement_flags
Zn1 Zn -0.19362(3) -0.00218(3) 0.42710(3) 0.02505(11) Uani 1 1 d .
Zn2 Zn -0.32803(3) 0.05351(3) 0.60333(3) 0.03620(13) Uani 1 1 d .
O1 O -0.15627(18) 0.10441(15) 0.48367(15) 0.0270(5) Uani 1 1 d .
O3 O 0.10867(18) 0.08963(15) 0.47354(15) 0.0276(5) Uani 1 1 d .
O8 O -0.41187(18) 0.12780(16) 0.50509(15) 0.0291(5) Uani 1 1 d .
O9 O -0.30209(19) 0.09949(16) 0.36404(16) 0.0330(6) Uani 1 1 d .
O4 O 0.22859(19) 0.05120(16) 0.34183(15) 0.0334(6) Uani 1 1 d .
O11 O -0.65316(19) 0.06915(17) 0.48370(17) 0.0370(6) Uani 1 1 d .
O14 O -0.3764(2) 0.40371(17) 0.12039(17) 0.0404(7) Uani 1 1 d .
O15 O -0.2874(2) 0.1663(2) 0.64912(19) 0.0572(8) Uani 1 1 d .
O2 O -0.0991(2) 0.23891(17) 0.50354(18) 0.0473(7) Uani 1 1 d .
O13 O 0.1191(2) 0.38033(19) -0.17271(19) 0.0514(7) Uani 1 1 d .
O5 O 0.6963(2) 0.3908(2) -0.1820(2) 0.0540(8) Uani 1 1 d .
O7 O 0.1590(2) 0.3007(2) 0.05006(17) 0.0563(8) Uani 1 1 d .
O6 O 0.6825(2) 0.2425(2) -0.1948(2) 0.0601(8) Uani 1 1 d .
O10 O -0.7194(2) 0.1917(2) 0.54253(19) 0.0514(7) Uani 1 1 d .
O12 O 0.0660(2) 0.2239(2) -0.1284(2) 0.0544(8) Uani 1 1 d .
N1 N -0.0796(2) -0.00525(19) 0.29885(18) 0.0261(6) Uani 1 1 d .
N2 N 0.5255(3) 0.0125(2) -0.2748(2) 0.0427(8) Uani 1 1 d .
C37 C 0.2639(4) -0.0296(3) 0.0031(3) 0.0602(13) Uani 1 1 d .
H37 H 0.2846 -0.0711 0.0563 0.072 Uiso 1 1 calc R
C41 C 0.5416(4) -0.0393(3) -0.1893(3) 0.0717(16) Uani 1 1 d .
H41 H 0.6152 -0.0665 -0.1905 0.086 Uiso 1 1 calc R
C40 C 0.4202(3) 0.0498(3) -0.2726(3) 0.0433(10) Uani 1 1 d .
H40 H 0.4052 0.0845 -0.3312 0.052 Uiso 1 1 calc R
C42 C 0.4596(4) -0.0552(4) -0.1013(3) 0.0767(17) Uani 1 1 d .
H42 H 0.4768 -0.0931 -0.0448 0.092 Uiso 1 1 calc R
C38 C 0.3514(4) -0.0155(3) -0.0959(3) 0.0540(12) Uani 1 1 d .
C39 C 0.3308(3) 0.0383(3) -0.1844(3) 0.0557(12) Uani 1 1 d .
H39 H 0.2579 0.0663 -0.1845 0.067 Uiso 1 1 calc R
C18 C -0.4516(3) 0.2112(2) 0.3551(2) 0.0265(8) Uani 1 1 d .
C8 C 0.1471(3) 0.0983(2) 0.3827(2) 0.0242(7) Uani 1 1 d .
C22 C -0.6536(3) 0.1585(3) 0.4800(2) 0.0298(8) Uani 1 1 d .
C3 C 0.0927(3) 0.1724(2) 0.3153(2) 0.0243(7) Uani 1 1 d .
C2 C 0.1554(3) 0.2043(2) 0.2160(2) 0.0309(8) Uani 1 1 d .
H2 H 0.2293 0.1801 0.1936 0.037 Uiso 1 1 calc R
C7 C -0.0939(3) 0.1818(2) 0.4542(2) 0.0255(7) Uani 1 1 d .
C23 C -0.3845(3) 0.1390(2) 0.4132(2) 0.0258(8) Uani 1 1 d .
C33 C -0.0839(3) 0.0590(3) 0.2152(2) 0.0337(8) Uani 1 1 d .
H33 H -0.1436 0.1032 0.2179 0.040 Uiso 1 1 calc R
C17 C -0.3859(3) 0.2699(2) 0.2650(2) 0.0304(8) Uani 1 1 d .
H17 H -0.3046 0.2619 0.2428 0.037 Uiso 1 1 calc R
C32 C -0.0055(3) 0.0637(3) 0.1257(2) 0.0395(9) Uani 1 1 d .
H32 H -0.0123 0.1099 0.0694 0.047 Uiso 1 1 calc R
C20 C -0.6255(3) 0.2956(2) 0.3304(2) 0.0331(8) Uani 1 1 d .
H20 H -0.7064 0.3051 0.3526 0.040 Uiso 1 1 calc R
C21 C -0.5596(3) 0.3538(2) 0.2407(3) 0.0352(9) Uani 1 1 d .
H21 H -0.5959 0.4017 0.2028 0.042 Uiso 1 1 calc R
C19 C -0.5733(3) 0.2237(2) 0.3875(2) 0.0261(8) Uani 1 1 d .
C5 C -0.0616(3) 0.2789(2) 0.2820(2) 0.0309(8) Uani 1 1 d .
H5 H -0.1345 0.3049 0.3039 0.037 Uiso 1 1 calc R
C15 C 0.6410(3) 0.3101(3) -0.1645(3) 0.0406(9) Uani 1 1 d .
C26 C -0.1592(3) 0.2641(3) -0.0128(3) 0.0392(9) Uani 1 1 d .
H26 H -0.1516 0.2031 -0.0219 0.047 Uiso 1 1 calc R
C27 C -0.0669(3) 0.3316(3) -0.0607(2) 0.0337(8) Uani 1 1 d .
C24 C -0.2733(3) 0.3749(2) 0.0643(2) 0.0337(9) Uani 1 1 d .
C4 C -0.0169(3) 0.2111(2) 0.3487(2) 0.0246(7) Uani 1 1 d .
C30 C 0.0458(3) 0.3057(3) -0.1245(3) 0.0415(10) Uani 1 1 d .
C31 C 0.0841(3) -0.0015(3) 0.1203(3) 0.0398(10) Uani 1 1 d .
C16 C -0.4404(3) 0.3400(2) 0.2084(2) 0.0319(8) Uani 1 1 d .
C29 C -0.1818(3) 0.4437(3) 0.0168(3) 0.0396(9) Uani 1 1 d .
H29 H -0.1891 0.5043 0.0270 0.047 Uiso 1 1 calc R
C25 C -0.2628(3) 0.2855(3) 0.0485(3) 0.0406(9) Uani 1 1 d .
H25 H -0.3252 0.2397 0.0789 0.049 Uiso 1 1 calc R
C28 C -0.0798(3) 0.4222(3) -0.0457(3) 0.0388(9) Uani 1 1 d .
H28 H -0.0188 0.4689 -0.0782 0.047 Uiso 1 1 calc R
C12 C 0.5166(3) 0.3029(3) -0.0989(2) 0.0330(8) Uani 1 1 d .
C1 C 0.1081(3) 0.2713(3) 0.1513(2) 0.0332(9) Uani 1 1 d .
C36 C 0.1680(4) 0.0081(3) 0.0210(3) 0.0550(12) Uani 1 1 d .
H36 H 0.1451 0.0465 -0.0326 0.066 Uiso 1 1 calc R
C9 C 0.2812(3) 0.2954(3) 0.0091(2) 0.0400(10) Uani 1 1 d .
C10 C 0.3611(3) 0.3569(3) 0.0180(3) 0.0464(10) Uani 1 1 d .
H10 H 0.3369 0.3946 0.0609 0.056 Uiso 1 1 calc R
C6 C -0.0005(3) 0.3087(2) 0.1837(3) 0.0358(9) Uani 1 1 d .
H6 H -0.0324 0.3538 0.1397 0.043 Uiso 1 1 calc R
C34 C 0.0067(3) -0.0678(3) 0.2944(3) 0.0402(9) Uani 1 1 d .
H34 H 0.0118 -0.1127 0.3520 0.048 Uiso 1 1 calc R
C35 C 0.0891(3) -0.0680(3) 0.2068(3) 0.0494(11) Uani 1 1 d .
H35 H 0.1480 -0.1129 0.2061 0.059 Uiso 1 1 calc R
C11 C 0.4786(3) 0.3618(3) -0.0382(3) 0.0426(10) Uani 1 1 d .
H11 H 0.5325 0.4053 -0.0350 0.051 Uiso 1 1 calc R
C13 C 0.4355(3) 0.2387(3) -0.1025(3) 0.0454(10) Uani 1 1 d .
H13 H 0.4605 0.1965 -0.1405 0.055 Uiso 1 1 calc R
C14 C 0.3175(3) 0.2364(3) -0.0501(3) 0.0497(11) Uani 1 1 d .
H14 H 0.2627 0.1947 -0.0550 0.060 Uiso 1 1 calc R
N4 N 0.6710(3) 0.6260(2) 0.2891(2) 0.0442(8) Uani 1 1 d .
N3 N -0.0960(3) 0.4149(2) 0.6957(2) 0.0436(8) Uani 1 1 d .
C46 C -0.0323(3) 0.3493(3) 0.6595(3) 0.0531(11) Uani 1 1 d .
H46 H -0.0649 0.2871 0.6785 0.064 Uiso 1 1 calc R
C43 C 0.1304(3) 0.4615(3) 0.5643(3) 0.0362(9) Uani 1 1 d .
C51 C 0.5028(3) 0.6634(3) 0.4050(3) 0.0463(10) Uani 1 1 d .
H51 H 0.4694 0.7047 0.4424 0.056 Uiso 1 1 calc R
C50 C 0.4362(3) 0.5854(3) 0.4092(3) 0.0378(9) Uani 1 1 d .
C54 C 0.4914(4) 0.5285(3) 0.3503(3) 0.0567(12) Uani 1 1 d .
H54 H 0.4507 0.4750 0.3497 0.068 Uiso 1 1 calc R
C49 C 0.3142(3) 0.5641(3) 0.4742(3) 0.0432(10) Uani 1 1 d .
H49 H 0.2782 0.6122 0.5013 0.052 Uiso 1 1 calc R
C45 C -0.0489(3) 0.5041(3) 0.6658(3) 0.0492(11) Uani 1 1 d .
H45 H -0.0929 0.5509 0.6902 0.059 Uiso 1 1 calc R
C53 C 0.6070(4) 0.5511(3) 0.2925(3) 0.0547(12) Uani 1 1 d .
H53 H 0.6420 0.5115 0.2537 0.066 Uiso 1 1 calc R
C48 C 0.2513(3) 0.4837(3) 0.4978(3) 0.0410(9) Uani 1 1 d .
H48 H 0.2867 0.4362 0.4695 0.049 Uiso 1 1 calc R
C44 C 0.0616(3) 0.5300(3) 0.6005(3) 0.0443(10) Uani 1 1 d .
H44 H 0.0903 0.5934 0.5807 0.053 Uiso 1 1 calc R
C52 C 0.6187(3) 0.6809(3) 0.3459(3) 0.0452(10) Uani 1 1 d .
H52 H 0.6620 0.7333 0.3459 0.054 Uiso 1 1 calc R
C47 C 0.0806(3) 0.3692(3) 0.5946(3) 0.0478(11) Uani 1 1 d .
H47 H 0.1227 0.3208 0.5717 0.057 Uiso 1 1 calc R
H13A H 0.1890 0.3580 -0.2036 0.057 Uiso 1 1 d R
H15A H -0.3255 0.1949 0.6955 0.057 Uiso 1 1 d R
H5A H 0.7689 0.3957 -0.2268 0.057 Uiso 1 1 d R
H15B H -0.2122 0.1952 0.6150 0.057 Uiso 1 1 d R

loop_
_atom_site_aniso_label
_atom_site_aniso_U_11
_atom_site_aniso_U_22
_atom_site_aniso_U_33
_atom_site_aniso_U_23
_atom_site_aniso_U_13
_atom_site_aniso_U_12
Zn1 0.0217(2) 0.0315(2) 0.01752(19) -0.00686(16) 0.00160(16) 0.00178(15)
Zn2 0.0298(3) 0.0510(3) 0.0179(2) -0.00450(19) 0.00192(17) 0.01556(19)
O1 0.0229(12) 0.0304(13) 0.0237(12) -0.0070(10) -0.0005(10) -0.0013(10)
O3 0.0221(13) 0.0375(13) 0.0191(11) -0.0056(10) -0.0018(10) 0.0037(10)
O8 0.0222(12) 0.0397(14) 0.0205(12) -0.0057(10) -0.0016(10) 0.0062(10)
O9 0.0278(13) 0.0405(14) 0.0240(12) -0.0069(11) -0.0001(10) 0.0118(10)
O4 0.0284(14) 0.0401(14) 0.0228(12) -0.0047(11) 0.0016(10) 0.0112(11)
O11 0.0244(14) 0.0350(15) 0.0421(15) -0.0010(12) -0.0036(11) -0.0005(10)
O14 0.0353(15) 0.0386(14) 0.0294(13) 0.0061(11) 0.0032(11) 0.0050(11)
O15 0.0530(18) 0.074(2) 0.0417(16) -0.0326(15) 0.0090(14) -0.0010(15)
O2 0.0617(18) 0.0373(15) 0.0368(15) -0.0188(13) 0.0063(13) -0.0098(13)
O13 0.0331(15) 0.0554(18) 0.0489(17) -0.0065(14) 0.0078(13) -0.0034(13)
O5 0.0307(16) 0.0622(19) 0.0549(18) -0.0088(15) 0.0041(13) -0.0072(13)
O7 0.0284(15) 0.091(2) 0.0248(14) 0.0139(14) 0.0003(12) 0.0074(14)
O6 0.0510(19) 0.079(2) 0.0562(18) -0.0399(17) -0.0046(15) 0.0162(16)
O10 0.0393(16) 0.071(2) 0.0388(15) -0.0228(15) 0.0063(13) -0.0025(14)
O12 0.0522(18) 0.0501(18) 0.0565(18) -0.0189(15) -0.0049(15) 0.0056(14)
N1 0.0231(16) 0.0325(16) 0.0209(14) -0.0104(12) -0.0004(12) 0.0011(12)
N2 0.0353(19) 0.055(2) 0.0261(16) -0.0091(15) 0.0059(14) 0.0114(15)
C37 0.058(3) 0.062(3) 0.054(3) -0.023(2) 0.002(2) -0.007(2)
C41 0.067(3) 0.089(4) 0.028(2) 0.006(2) 0.010(2) 0.031(3)
C40 0.029(2) 0.059(3) 0.040(2) -0.023(2) 0.0023(18) -0.0005(18)
C42 0.071(4) 0.089(4) 0.035(2) -0.001(2) 0.021(2) 0.017(3)
C38 0.068(3) 0.052(3) 0.030(2) -0.015(2) 0.012(2) -0.024(2)
C39 0.026(2) 0.073(3) 0.071(3) -0.046(3) 0.009(2) -0.005(2)
C18 0.0259(19) 0.0302(18) 0.0221(17) -0.0092(15) -0.0028(15) 0.0013(14)
C8 0.0204(18) 0.0276(18) 0.0210(17) -0.0041(14) -0.0021(14) -0.0023(13)
C22 0.0204(19) 0.044(2) 0.0227(17) -0.0044(16) -0.0068(15) -0.0008(15)
C3 0.0206(18) 0.0267(18) 0.0222(16) -0.0025(14) -0.0045(14) -0.0026(13)
C2 0.0186(18) 0.040(2) 0.0255(18) -0.0012(16) -0.0011(15) 0.0032(15)
C7 0.0214(18) 0.0274(18) 0.0242(17) -0.0074(15) -0.0007(14) 0.0021(14)
C23 0.0201(18) 0.0301(18) 0.0224(17) -0.0050(14) -0.0002(14) -0.0016(14)
C33 0.029(2) 0.041(2) 0.0269(19) -0.0094(17) -0.0007(16) -0.0014(16)
C17 0.0187(18) 0.038(2) 0.0304(19) -0.0067(16) -0.0036(15) 0.0002(14)
C32 0.040(2) 0.049(2) 0.0210(18) -0.0069(17) 0.0042(17) -0.0083(18)
C20 0.0214(19) 0.041(2) 0.036(2) -0.0102(17) -0.0071(16) 0.0033(15)
C21 0.034(2) 0.035(2) 0.034(2) -0.0050(16) -0.0116(17) 0.0078(16)
C19 0.0224(19) 0.0270(18) 0.0268(18) -0.0077(15) -0.0033(15) -0.0012(14)
C5 0.0233(19) 0.0331(19) 0.0309(19) -0.0040(16) -0.0043(15) 0.0045(15)
C15 0.036(2) 0.052(3) 0.032(2) -0.0108(19) -0.0069(18) 0.0022(19)
C26 0.041(2) 0.037(2) 0.037(2) -0.0070(18) -0.0095(18) -0.0019(17)
C27 0.034(2) 0.039(2) 0.0234(18) -0.0002(16) -0.0082(16) -0.0017(16)
C24 0.028(2) 0.038(2) 0.0259(18) 0.0038(16) -0.0061(16) -0.0007(16)
C4 0.0208(18) 0.0280(18) 0.0229(17) -0.0081(14) -0.0015(14) -0.0025(13)
C30 0.037(2) 0.054(3) 0.031(2) -0.0062(19) -0.0095(18) -0.003(2)
C31 0.039(2) 0.045(2) 0.028(2) -0.0179(18) 0.0116(17) -0.0190(18)
C16 0.028(2) 0.034(2) 0.0281(18) -0.0022(16) -0.0050(16) -0.0023(15)
C29 0.038(2) 0.034(2) 0.042(2) -0.0048(18) -0.0089(19) 0.0006(17)
C25 0.036(2) 0.040(2) 0.037(2) -0.0022(18) -0.0028(18) -0.0078(17)
C28 0.032(2) 0.038(2) 0.037(2) 0.0021(17) -0.0067(18) -0.0069(16)
C12 0.030(2) 0.040(2) 0.0241(18) -0.0060(16) -0.0038(16) 0.0045(16)
C1 0.0210(19) 0.044(2) 0.0242(18) 0.0024(16) -0.0018(15) -0.0055(15)
C36 0.045(3) 0.057(3) 0.060(3) -0.034(2) 0.010(2) -0.013(2)
C9 0.028(2) 0.052(2) 0.0220(18) 0.0109(18) 0.0004(16) 0.0031(18)
C10 0.042(3) 0.070(3) 0.033(2) -0.024(2) -0.0108(19) 0.014(2)
C6 0.034(2) 0.034(2) 0.033(2) 0.0048(16) -0.0122(17) 0.0005(16)
C34 0.034(2) 0.050(2) 0.031(2) -0.0123(18) -0.0008(17) 0.0082(17)
C35 0.030(2) 0.060(3) 0.054(3) -0.029(2) 0.0074(19) 0.0111(19)
C11 0.035(2) 0.052(2) 0.043(2) -0.016(2) -0.0123(19) -0.0034(18)
C13 0.039(3) 0.043(2) 0.054(3) -0.019(2) -0.008(2) 0.0024(18)
C14 0.039(3) 0.038(2) 0.062(3) -0.005(2) -0.006(2) -0.0085(18)
N4 0.0368(19) 0.049(2) 0.0397(19) -0.0076(16) -0.0029(15) -0.0021(16)
N3 0.0334(19) 0.053(2) 0.0403(19) -0.0094(16) -0.0062(15) -0.0034(16)
C46 0.043(3) 0.050(3) 0.056(3) -0.009(2) -0.001(2) -0.016(2)
C43 0.030(2) 0.043(2) 0.0316(19) -0.0072(17) -0.0050(17) -0.0029(16)
C51 0.040(2) 0.045(2) 0.051(3) -0.019(2) -0.002(2) 0.0000(18)
C50 0.032(2) 0.042(2) 0.036(2) -0.0099(18) -0.0038(17) -0.0037(17)
C54 0.050(3) 0.060(3) 0.056(3) -0.029(2) 0.010(2) -0.018(2)
C49 0.032(2) 0.049(2) 0.045(2) -0.016(2) -0.0018(19) -0.0017(18)
C45 0.034(2) 0.049(3) 0.055(3) -0.014(2) 0.002(2) 0.0045(19)
C53 0.049(3) 0.060(3) 0.050(3) -0.027(2) 0.009(2) -0.007(2)
C48 0.036(2) 0.046(2) 0.037(2) -0.0128(19) -0.0025(18) -0.0007(18)
C44 0.036(2) 0.038(2) 0.049(2) -0.0059(19) -0.0014(19) -0.0052(17)
C52 0.040(2) 0.045(2) 0.050(2) -0.013(2) -0.010(2) -0.0047(18)
C47 0.042(2) 0.042(2) 0.054(3) -0.017(2) -0.002(2) 0.0007(18)

loop_
_atom_type_symbol
_atom_type_description
_atom_type_scat_dispersion_real
_atom_type_scat_dispersion_imag
_atom_type_scat_source
C C 0.0033 0.0016 'International Tables Vol C Tables 4.2.6.8 and 6.1.1.4'
N N 0.0061 0.0033 'International Tables Vol C Tables 4.2.6.8 and 6.1.1.4'
O O 0.0106 0.0060 'International Tables Vol C Tables 4.2.6.8 and 6.1.1.4'
Zn Zn 0.2839 1.4301 'International Tables Vol C Tables 4.2.6.8 and 6.1.1.4'
H H 0.0000 0.0000 'International Tables Vol C Tables 4.2.6.8 and 6.1.1.4'

loop_
_geom_angle_atom_site_label_1
_geom_angle_atom_site_label_2
_geom_angle_atom_site_label_3
_geom_angle
_geom_angle_site_symmetry_1
_geom_angle_site_symmetry_3
O11 Zn1 N1 137.65(11) 2_456 .
O11 Zn1 O1 107.25(9) 2_456 .
N1 Zn1 O1 114.92(10) . .
O11 Zn1 O9 85.09(9) 2_456 .
N1 Zn1 O9 95.06(10) . .
O1 Zn1 O9 84.20(9) . .
O11 Zn1 O3 87.28(9) 2_456 2_556
N1 Zn1 O3 100.75(9) . 2_556
O1 Zn1 O3 83.65(9) . 2_556
O9 Zn1 O3 163.06(8) . 2_556
O11 Zn1 Zn2 57.37(7) 2_456 .
N1 Zn1 Zn2 164.36(8) . .
O1 Zn1 Zn2 49.87(6) . .
O9 Zn1 Zn2 80.73(6) . .
O3 Zn1 Zn2 82.42(6) 2_556 .
O4 Zn2 O8 155.48(9) 2_556 .
O4 Zn2 O15 103.14(11) 2_556 .
O8 Zn2 O15 97.78(11) . .
O4 Zn2 N2 93.66(10) 2_556 1_456
O8 Zn2 N2 98.73(10) . 1_456
O15 Zn2 N2 90.85(12) . 1_456
O4 Zn2 O1 83.63(8) 2_556 .
O8 Zn2 O1 86.47(8) . .
O15 Zn2 O1 82.78(9) . .
N2 Zn2 O1 172.30(11) 1_456 .
O4 Zn2 Zn1 77.64(6) 2_556 .
O8 Zn2 Zn1 79.61(6) . .
O15 Zn2 Zn1 126.98(7) . .
N2 Zn2 Zn1 142.14(10) 1_456 .
O1 Zn2 Zn1 44.26(6) . .
C7 O1 Zn1 138.3(2) . .
C7 O1 Zn2 132.36(19) . .
Zn1 O1 Zn2 85.86(8) . .
C8 O3 Zn1 120.71(19) . 2_556
C23 O8 Zn2 128.7(2) . .
C23 O9 Zn1 123.4(2) . .
C8 O4 Zn2 131.9(2) . 2_556
C22 O11 Zn1 110.4(2) . 2_456
C24 O14 C16 119.7(3) . .
Zn2 O15 H15A 134.9 . .
Zn2 O15 H15B 113.9 . .
H15A O15 H15B 111.2 . .
C30 O13 H13A 107.1 . .
C15 O5 H5A 112.2 . .
C1 O7 C9 121.4(3) . .
C34 N1 C33 117.6(3) . .
C34 N1 Zn1 121.5(2) . .
C33 N1 Zn1 120.8(2) . .
C40 N2 C41 117.0(3) . .
C40 N2 Zn2 122.7(3) . 1_654
C41 N2 Zn2 119.1(3) . 1_654
C36 C37 C38 126.5(5) . .
C36 C37 H37 116.8 . .
C38 C37 H37 116.8 . .
N2 C41 C42 125.1(4) . .
N2 C41 H41 117.5 . .
C42 C41 H41 117.5 . .
N2 C40 C39 121.7(4) . .
N2 C40 H40 119.2 . .
C39 C40 H40 119.2 . .
C41 C42 C38 119.5(4) . .
C41 C42 H42 120.3 . .
C38 C42 H42 120.3 . .
C42 C38 C39 117.0(4) . .
C42 C38 C37 118.7(4) . .
C39 C38 C37 124.3(4) . .
C40 C39 C38 119.7(4) . .
C40 C39 H39 120.2 . .
C38 C39 H39 120.2 . .
C17 C18 C19 119.2(3) . .
C17 C18 C23 116.9(3) . .
C19 C18 C23 123.9(3) . .
O3 C8 O4 126.6(3) . .
O3 C8 C3 117.5(3) . .
O4 C8 C3 116.0(3) . .
O10 C22 O11 124.0(3) . .
O10 C22 C19 120.7(3) . .
O11 C22 C19 115.1(3) . .
C4 C3 C2 119.4(3) . .
C4 C3 C8 122.3(3) . .
C2 C3 C8 118.3(3) . .
C1 C2 C3 120.3(3) . .
C1 C2 H2 119.9 . .
C3 C2 H2 119.9 . .
O2 C7 O1 124.0(3) . .
O2 C7 C4 117.8(3) . .
O1 C7 C4 117.9(3) . .
O9 C23 O8 126.9(3) . .
O9 C23 C18 115.9(3) . .
O8 C23 C18 117.1(3) . .
N1 C33 C32 123.8(3) . .
N1 C33 H33 118.1 . .
C32 C33 H33 118.1 . .
C16 C17 C18 120.5(3) . .
C16 C17 H17 119.8 . .
C18 C17 H17 119.8 . .
C33 C32 C31 118.9(3) . .
C33 C32 H32 120.5 . .
C31 C32 H32 120.5 . .
C19 C20 C21 121.3(3) . .
C19 C20 H20 119.4 . .
C21 C20 H20 119.4 . .
C16 C21 C20 119.2(3) . .
C16 C21 H21 120.4 . .
C20 C21 H21 120.4 . .
C20 C19 C18 119.2(3) . .
C20 C19 C22 117.7(3) . .
C18 C19 C22 123.0(3) . .
C6 C5 C4 121.4(3) . .
C6 C5 H5 119.3 . .
C4 C5 H5 119.3 . .
O6 C15 O5 125.7(4) . .
O6 C15 C12 120.5(4) . .
O5 C15 C12 113.8(3) . .
C25 C26 C27 121.1(4) . .
C25 C26 H26 119.4 . .
C27 C26 H26 119.4 . .
C26 C27 C28 118.5(3) . .
C26 C27 C30 120.0(3) . .
C28 C27 C30 121.5(3) . .
C25 C24 C29 120.1(3) . .
C25 C24 O14 123.3(3) . .
C29 C24 O14 116.5(3) . .
C5 C4 C3 119.0(3) . .
C5 C4 C7 116.6(3) . .
C3 C4 C7 124.4(3) . .
O12 C30 O13 125.0(4) . .
O12 C30 C27 122.8(4) . .
O13 C30 C27 112.2(3) . .
C35 C31 C32 117.5(3) . .
C35 C31 C36 126.0(4) . .
C32 C31 C36 116.5(4) . .
C21 C16 C17 120.6(3) . .
C21 C16 O14 117.2(3) . .
C17 C16 O14 122.1(3) . .
C28 C29 C24 119.7(4) . .
C28 C29 H29 120.1 . .
C24 C29 H29 120.1 . .
C24 C25 C26 119.7(3) . .
C24 C25 H25 120.2 . .
C26 C25 H25 120.2 . .
C29 C28 C27 120.9(3) . .
C29 C28 H28 119.6 . .
C27 C28 H28 119.6 . .
C13 C12 C11 118.7(3) . .
C13 C12 C15 119.0(3) . .
C11 C12 C15 122.3(3) . .
C2 C1 C6 120.5(3) . .
C2 C1 O7 124.1(3) . .
C6 C1 O7 115.2(3) . .
C37 C36 C31 126.4(5) . .
C37 C36 H36 116.8 . .
C31 C36 H36 116.8 . .
C14 C9 C10 120.8(3) . .
C14 C9 O7 118.1(4) . .
C10 C9 O7 120.6(4) . .
C9 C10 C11 118.8(4) . .
C9 C10 H10 120.6 . .
C11 C10 H10 120.6 . .
C1 C6 C5 119.4(3) . .
C1 C6 H6 120.3 . .
C5 C6 H6 120.3 . .
N1 C34 C35 122.1(3) . .
N1 C34 H34 119.0 . .
C35 C34 H34 119.0 . .
C31 C35 C34 120.1(3) . .
C31 C35 H35 120.0 . .
C34 C35 H35 120.0 . .
C12 C11 C10 121.0(4) . .
C12 C11 H11 119.5 . .
C10 C11 H11 119.5 . .
C12 C13 C14 120.6(4) . .
C12 C13 H13 119.7 . .
C14 C13 H13 119.7 . .
C9 C14 C13 120.0(4) . .
C9 C14 H14 120.0 . .
C13 C14 H14 120.0 . .
C52 N4 C53 116.7(3) . .
C46 N3 C45 117.6(3) . .
N3 C46 C47 123.0(4) . .
N3 C46 H46 118.5 . .
C47 C46 H46 118.5 . .
C47 C43 C44 116.9(3) . .
C47 C43 C48 120.6(3) . .
C44 C43 C48 122.5(3) . .
C50 C51 C52 120.7(4) . .
C50 C51 H51 119.6 . .
C52 C51 H51 119.6 . .
C51 C50 C54 116.1(3) . .
C51 C50 C49 121.3(3) . .
C54 C50 C49 122.6(4) . .
C53 C54 C50 119.9(4) . .
C53 C54 H54 120.1 . .
C50 C54 H54 120.1 . .
C48 C49 C50 126.3(4) . .
C48 C49 H49 116.9 . .
C50 C49 H49 116.9 . .
N3 C45 C44 123.0(4) . .
N3 C45 H45 118.5 . .
C44 C45 H45 118.5 . .
N4 C53 C54 123.8(4) . .
N4 C53 H53 118.1 . .
C54 C53 H53 118.1 . .
C49 C48 C43 126.4(4) . .
C49 C48 H48 116.8 . .
C43 C48 H48 116.8 . .
C45 C44 C43 119.9(4) . .
C45 C44 H44 120.0 . .
C43 C44 H44 120.0 . .
N4 C52 C51 122.8(4) . .
N4 C52 H52 118.6 . .
C51 C52 H52 118.6 . .
C43 C47 C46 119.5(4) . .
C43 C47 H47 120.2 . .
C46 C47 H47 120.2 . .

loop_
_geom_bond_atom_site_label_1
_geom_bond_atom_site_label_2
_geom_bond_distance
_geom_bond_site_symmetry_2
Zn1 O11 2.001(2) 2_456
Zn1 N1 2.002(2) .
Zn1 O1 2.066(2) .
Zn1 O9 2.095(2) .
Zn1 O3 2.100(2) 2_556
Zn1 Zn2 2.9517(7) .
Zn2 O4 2.002(2) 2_556
Zn2 O8 2.013(2) .
Zn2 O15 2.056(3) .
Zn2 N2 2.073(3) 1_456
Zn2 O1 2.263(2) .
O1 C7 1.265(4) .
O3 C8 1.261(4) .
O3 Zn1 2.100(2) 2_556
O8 C23 1.268(4) .
O9 C23 1.260(4) .
O4 C8 1.267(3) .
O4 Zn2 2.002(2) 2_556
O11 C22 1.283(4) .
O11 Zn1 2.001(2) 2_456
O14 C24 1.384(4) .
O14 C16 1.394(4) .
O15 H15A 0.9027 .
O15 H15B 0.9324 .
O2 C7 1.238(4) .
O13 C30 1.311(4) .
O13 H13A 0.9155 .
O5 C15 1.287(4) .
O5 H5A 0.9117 .
O7 C1 1.392(4) .
O7 C9 1.398(4) .
O6 C15 1.220(4) .
O10 C22 1.226(4) .
O12 C30 1.216(4) .
N1 C34 1.331(4) .
N1 C33 1.334(4) .
N2 C40 1.321(4) .
N2 C41 1.333(5) .
N2 Zn2 2.073(3) 1_654
C37 C36 1.223(5) .
C37 C38 1.499(5) .
C37 H37 0.9300 .
C41 C42 1.350(5) .
C41 H41 0.9300 .
C40 C39 1.398(5) .
C40 H40 0.9300 .
C42 C38 1.361(6) .
C42 H42 0.9300 .
C38 C39 1.399(6) .
C39 H39 0.9300 .
C18 C17 1.390(4) .
C18 C19 1.393(4) .
C18 C23 1.501(4) .
C8 C3 1.498(4) .
C22 C19 1.508(4) .
C3 C4 1.397(4) .
C3 C2 1.396(4) .
C2 C1 1.375(4) .
C2 H2 0.9300 .
C7 C4 1.516(4) .
C33 C32 1.370(4) .
C33 H33 0.9300 .
C17 C16 1.380(4) .
C17 H17 0.9300 .
C32 C31 1.385(5) .
C32 H32 0.9300 .
C20 C19 1.383(4) .
C20 C21 1.385(5) .
C20 H20 0.9300 .
C21 C16 1.370(5) .
C21 H21 0.9300 .
C5 C6 1.378(4) .
C5 C4 1.382(4) .
C5 H5 0.9300 .
C15 C12 1.498(5) .
C26 C25 1.380(5) .
C26 C27 1.378(5) .
C26 H26 0.9300 .
C27 C28 1.390(5) .
C27 C30 1.496(5) .
C24 C25 1.378(5) .
C24 C29 1.382(5) .
C31 C35 1.381(5) .
C31 C36 1.494(5) .
C29 C28 1.376(5) .
C29 H29 0.9300 .
C25 H25 0.9300 .
C28 H28 0.9300 .
C12 C13 1.377(5) .
C12 C11 1.383(5) .
C1 C6 1.376(5) .
C36 H36 0.9300 .
C9 C14 1.365(5) .
C9 C10 1.374(5) .
C10 C11 1.387(5) .
C10 H10 0.9300 .
C6 H6 0.9300 .
C34 C35 1.383(5) .
C34 H34 0.9300 .
C35 H35 0.9300 .
C11 H11 0.9300 .
C13 C14 1.379(5) .
C13 H13 0.9300 .
C14 H14 0.9300 .
N4 C52 1.329(5) .
N4 C53 1.327(5) .
N3 C46 1.325(5) .
N3 C45 1.333(5) .
C46 C47 1.385(5) .
C46 H46 0.9300 .
C43 C47 1.384(5) .
C43 C44 1.387(5) .
C43 C48 1.468(5) .
C51 C50 1.377(5) .
C51 C52 1.383(5) .
C51 H51 0.9300 .
C50 C54 1.381(5) .
C50 C49 1.470(5) .
C54 C53 1.379(5) .
C54 H54 0.9300 .
C49 C48 1.313(5) .
C49 H49 0.9300 .
C45 C44 1.373(5) .
C45 H45 0.9300 .
C53 H53 0.9300 .
C48 H48 0.9300 .
C44 H44 0.9300 .
C52 H52 0.9300 .
C47 H47 0.9300 .

loop_
_geom_hbond_atom_site_label_D
_geom_hbond_atom_site_label_H
_geom_hbond_atom_site_label_A
_geom_hbond_distance_DH
_geom_hbond_distance_HA
_geom_hbond_distance_DA
_geom_hbond_angle_DHA
_geom_hbond_site_symmetry_A
O13 H13A N4 0.92 1.75 2.593(4) 152.6 2_665
O5 H5A N3 0.91 1.66 2.563(4) 173.7 1_654
